data_2212818
loop_
_publ_author_name
'Li, Zhen-Huan'
'Guo, Ming-Lin'

_publ_section_title
;
 (2-Acetoxy-3,5-dibromophenyl)methylene diacetate
;
_journal_coeditor_code CI2306
_journal_issue 4
_journal_name_full 'Acta Crystallographica Section E'
_journal_page_first o1971
_journal_page_last o1972
_journal_paper_doi 10.1107/S1600536807012822
_journal_volume 63
_journal_year 2007
_chemical_formula_iupac 'C13 H12 Br2 O6'
_chemical_formula_moiety 'C13 H12 Br2 O6'
_chemical_formula_sum 'C13 H12 Br2 O6'
_chemical_formula_weight 424.03
_chemical_name_systematic
;
(2-Acetoxy-3,5-dibromophenyl)methylene diacetate
;
_space_group_IT_number 2
_symmetry_cell_setting triclinic
_symmetry_space_group_name_Hall '-P 1'
_symmetry_space_group_name_H-M 'P -1'
_atom_sites_solution_hydrogens geom
_atom_sites_solution_primary direct
_atom_sites_solution_secondary difmap
_audit_creation_method SHELXL-97
_cell_angle_alpha 63.099(3)
_cell_angle_beta 70.287(2)
_cell_angle_gamma 77.467(3)
_cell_formula_units_Z 2
_cell_length_a 9.4489(16)
_cell_length_b 9.9453(18)
_cell_length_c 10.3242(18)
_cell_measurement_reflns_used 1810
_cell_measurement_temperature 294(2)
_cell_measurement_theta_max 25.12
_cell_measurement_theta_min 2.30
_cell_volume 812.1(2)
_computing_cell_refinement 'SAINT (Bruker, 2000)'
_computing_data_collection 'SMART (Bruker, 2000)'
_computing_data_reduction SAINT
_computing_molecular_graphics 'SHELXTL (Sheldrick, 2001)'
_computing_publication_material SHELXL97
_computing_structure_refinement 'SHELXL97 (Sheldrick, 1997)'
_computing_structure_solution 'SHELXS97 (Sheldrick, 1997)'
_diffrn_ambient_temperature 294(2)
_diffrn_measured_fraction_theta_full 0.992
_diffrn_measured_fraction_theta_max 0.992
_diffrn_measurement_device_type 'Bruker SMART CCD area-detector'
_diffrn_measurement_method '\f and \w'
_diffrn_radiation_monochromator graphite
_diffrn_radiation_source 'fine-focus sealed tube'
_diffrn_radiation_type MoK\a
_diffrn_radiation_wavelength 0.71073
_diffrn_reflns_av_R_equivalents 0.0180
_diffrn_reflns_av_sigmaI/netI 0.0366
_diffrn_reflns_limit_h_max 10
_diffrn_reflns_limit_h_min -11
_diffrn_reflns_limit_k_max 7
_diffrn_reflns_limit_k_min -11
_diffrn_reflns_limit_l_max 12
_diffrn_reflns_limit_l_min -12
_diffrn_reflns_number 4228
_diffrn_reflns_theta_full 25.02
_diffrn_reflns_theta_max 25.02
_diffrn_reflns_theta_min 2.30
_diffrn_standards_number 0
_exptl_absorpt_coefficient_mu 5.012
_exptl_absorpt_correction_T_max 0.446
_exptl_absorpt_correction_T_min 0.310
_exptl_absorpt_correction_type multi-scan
_exptl_absorpt_process_details '(SADABS; Sheldrick,1996)'
_exptl_crystal_colour colourless
_exptl_crystal_density_diffrn 1.734
_exptl_crystal_density_method 'not measured'
_exptl_crystal_description Block
_exptl_crystal_F_000 416
_exptl_crystal_size_max 0.24
_exptl_crystal_size_mid 0.20
_exptl_crystal_size_min 0.16
_refine_diff_density_max 0.618
_refine_diff_density_min -0.516
_refine_ls_extinction_method none
_refine_ls_goodness_of_fit_ref 1.044
_refine_ls_hydrogen_treatment constr
_refine_ls_matrix_type full
_refine_ls_number_parameters 200
_refine_ls_number_reflns 2839
_refine_ls_number_restraints 3
_refine_ls_restrained_S_all 1.050
_refine_ls_R_factor_all 0.0541
_refine_ls_R_factor_gt 0.0351
_refine_ls_shift/su_max 0.001
_refine_ls_shift/su_mean 0.000
_refine_ls_structure_factor_coef Fsqd
_refine_ls_weighting_details 'calc w=1/[\s^2^(Fo^2^)+(0.0468P)^2^+0.2022P] where P=(Fo^2^+2Fc^2^)/3'
_refine_ls_weighting_scheme calc
_refine_ls_wR_factor_gt 0.0800
_refine_ls_wR_factor_ref 0.0896
_reflns_number_gt 2166
_reflns_number_total 2839
_reflns_threshold_expression I>2\s(I)
_cod_data_source_file ci2306.cif
_cod_data_source_block I
_cod_database_code 2212818
_cod_database_fobs_code 2212818

loop_
_symmetry_equiv_pos_as_xyz
'x, y, z'
'-x, -y, -z'

loop_
_atom_site_type_symbol
_atom_site_label
_atom_site_fract_x
_atom_site_fract_y
_atom_site_fract_z
_atom_site_U_iso_or_equiv
_atom_site_adp_type
_atom_site_calc_flag
_atom_site_refinement_flags
_atom_site_occupancy
_atom_site_disorder_assembly
_atom_site_disorder_group
Br Br1 0.30434(5) 0.71484(5) -0.35845(4) 0.05405(16) Uani d . 1 . .
Br Br2 -0.05905(5) 0.21989(5) -0.05707(5) 0.06163(17) Uani d . 1 . .
O O1 0.0691(3) 0.1630(3) 0.2010(3) 0.0442(6) Uani d . 1 . .
O O2 0.4326(3) 0.2084(3) 0.1760(3) 0.0506(7) Uani d . 1 . .
O O3 0.3455(3) 0.4246(3) 0.2082(3) 0.0544(7) Uani d . 1 A .
O O4 0.2205(4) -0.0117(3) 0.1269(3) 0.0601(8) Uani d . 1 . .
O O5 0.3499(5) 0.0283(4) 0.4035(4) 0.1115(16) Uani d . 1 . .
O O6 0.1469(11) 0.4157(13) 0.3958(18) 0.104(5) Uani d PD 0.61(3) A 1
O O6' 0.234(4) 0.355(2) 0.4518(9) 0.108(9) Uani d PD 0.39(3) A 2
C C1 0.2990(4) 0.3035(4) 0.1998(4) 0.0441(9) Uani d . 1 . .
H H1 0.2242 0.2484 0.2933 0.053 Uiso calc R 1 . .
C C2 0.2384(4) 0.3600(4) 0.0652(4) 0.0387(8) Uani d . 1 . .
C C3 0.1338(4) 0.2822(4) 0.0659(4) 0.0393(8) Uani d . 1 . .
C C4 0.0833(4) 0.3293(4) -0.0602(4) 0.0421(9) Uani d . 1 . .
C C5 0.1349(4) 0.4562(4) -0.1882(4) 0.0464(10) Uani d . 1 . .
H H5 0.1013 0.4877 -0.2732 0.056 Uiso calc R 1 . .
C C6 0.2376(4) 0.5356(4) -0.1874(4) 0.0416(9) Uani d . 1 . .
C C7 0.2911(4) 0.4893(4) -0.0636(4) 0.0401(9) Uani d . 1 . .
H H7 0.3613 0.5434 -0.0658 0.048 Uiso calc R 1 . .
C C8 0.1185(5) 0.0177(4) 0.2166(4) 0.0428(9) Uani d . 1 . .
C C9 0.0239(5) -0.0915(5) 0.3608(5) 0.0600(12) Uani d . 1 . .
H H9A 0.0225 -0.1823 0.3503 0.090 Uiso calc R 1 . .
H H9B -0.0772 -0.0465 0.3820 0.090 Uiso calc R 1 . .
H H9C 0.0657 -0.1155 0.4422 0.090 Uiso calc R 1 . .
C C10 0.4455(5) 0.0705(5) 0.2883(5) 0.0578(11) Uani d . 1 . .
C C11 0.5874(6) -0.0164(6) 0.2466(6) 0.0815(16) Uani d . 1 . .
H H11A 0.5911 -0.1143 0.3282 0.122 Uiso calc R 1 . .
H H11B 0.6714 0.0364 0.2266 0.122 Uiso calc R 1 . .
H H11C 0.5920 -0.0280 0.1578 0.122 Uiso calc R 1 . .
C C12 0.2753(7) 0.4570(6) 0.3275(6) 0.0781(15) Uani d D 1 . .
C C13 0.3413(7) 0.5836(6) 0.3207(7) 0.0891(18) Uani d . 1 A .
H H13A 0.3468 0.6674 0.2243 0.134 Uiso calc R 1 . .
H H13B 0.4407 0.5509 0.3340 0.134 Uiso calc R 1 . .
H H13C 0.2789 0.6141 0.3994 0.134 Uiso calc R 1 . .

loop_
_atom_site_aniso_label
_atom_site_aniso_U_11
_atom_site_aniso_U_22
_atom_site_aniso_U_33
_atom_site_aniso_U_12
_atom_site_aniso_U_13
_atom_site_aniso_U_23
Br1 0.0656(3) 0.0464(3) 0.0380(2) -0.0167(2) -0.01778(19) 0.00077(18)
Br2 0.0691(3) 0.0560(3) 0.0722(3) -0.0211(2) -0.0296(2) -0.0225(2)
O1 0.0474(15) 0.0371(14) 0.0385(14) -0.0142(12) -0.0007(11) -0.0106(12)
O2 0.0504(17) 0.0503(16) 0.0338(14) -0.0100(13) -0.0100(12) -0.0011(13)
O3 0.0661(18) 0.0643(19) 0.0395(15) -0.0227(15) -0.0126(13) -0.0204(14)
O4 0.063(2) 0.0478(17) 0.0568(18) -0.0051(15) 0.0002(16) -0.0224(15)
O5 0.097(3) 0.075(3) 0.066(2) 0.005(2) 0.012(2) 0.024(2)
O6 0.095(6) 0.104(6) 0.082(9) -0.009(6) 0.023(6) -0.046(6)
O6' 0.16(2) 0.118(12) 0.041(6) -0.058(13) -0.002(7) -0.029(7)
C1 0.046(2) 0.048(2) 0.0319(19) -0.0156(19) -0.0067(16) -0.0090(18)
C2 0.040(2) 0.040(2) 0.0299(18) -0.0096(17) -0.0060(15) -0.0091(16)
C3 0.041(2) 0.0330(19) 0.040(2) -0.0064(16) -0.0060(16) -0.0135(17)
C4 0.041(2) 0.039(2) 0.050(2) -0.0083(17) -0.0160(18) -0.0170(18)
C5 0.054(2) 0.044(2) 0.044(2) -0.0032(19) -0.0203(19) -0.0164(19)
C6 0.046(2) 0.037(2) 0.0322(19) -0.0094(17) -0.0063(16) -0.0074(16)
C7 0.041(2) 0.040(2) 0.0358(19) -0.0118(17) -0.0104(16) -0.0088(17)
C8 0.049(2) 0.036(2) 0.042(2) -0.0069(18) -0.0144(19) -0.0118(18)
C9 0.071(3) 0.047(2) 0.046(2) -0.020(2) -0.007(2) -0.005(2)
C10 0.070(3) 0.047(2) 0.046(2) -0.018(2) -0.017(2) -0.004(2)
C11 0.084(4) 0.059(3) 0.079(3) 0.009(3) -0.028(3) -0.013(3)
C12 0.096(5) 0.074(4) 0.056(3) -0.007(3) 0.000(3) -0.035(3)
C13 0.114(5) 0.086(4) 0.101(4) 0.018(3) -0.051(4) -0.064(4)

loop_
_atom_type_symbol
_atom_type_description
_atom_type_scat_dispersion_real
_atom_type_scat_dispersion_imag
_atom_type_scat_source
C C 0.0033 0.0016 'International Tables Vol C Tables 4.2.6.8 and 6.1.1.4'
H H 0.0000 0.0000 'International Tables Vol C Tables 4.2.6.8 and 6.1.1.4'
Br Br -0.2901 2.4595 'International Tables Vol C Tables 4.2.6.8 and 6.1.1.4'
O O 0.0106 0.0060 'International Tables Vol C Tables 4.2.6.8 and 6.1.1.4'

loop_
_geom_angle_atom_site_label_1
_geom_angle_atom_site_label_2
_geom_angle_atom_site_label_3
_geom_angle
C8 O1 C3 118.3(3)
C10 O2 C1 118.1(3)
C12 O3 C1 118.8(3)
O3 C1 O2 105.4(3)
O3 C1 C2 110.6(3)
O2 C1 C2 107.8(3)
O3 C1 H1 111.0
O2 C1 H1 111.0
C2 C1 H1 111.0
C3 C2 C7 119.3(3)
C3 C2 C1 120.3(3)
C7 C2 C1 120.4(3)
C2 C3 C4 120.6(3)
C2 C3 O1 118.7(3)
C4 C3 O1 120.4(3)
C5 C4 C3 120.7(3)
C5 C4 Br2 119.5(3)
C3 C4 Br2 119.8(3)
C4 C5 C6 118.5(3)
C4 C5 H5 120.8
C6 C5 H5 120.8
C7 C6 C5 121.7(3)
C7 C6 Br1 118.8(3)
C5 C6 Br1 119.5(3)
C6 C7 C2 119.2(3)
C6 C7 H7 120.4
C2 C7 H7 120.4
O4 C8 O1 123.0(3)
O4 C8 C9 127.2(4)
O1 C8 C9 109.8(4)
C8 C9 H9A 109.5
C8 C9 H9B 109.5
H9A C9 H9B 109.5
C8 C9 H9C 109.5
H9A C9 H9C 109.5
H9B C9 H9C 109.5
O5 C10 O2 121.7(5)
O5 C10 C11 126.2(4)
O2 C10 C11 112.1(4)
C10 C11 H11A 109.5
C10 C11 H11B 109.5
H11A C11 H11B 109.5
C10 C11 H11C 109.5
H11A C11 H11C 109.5
H11B C11 H11C 109.5
O6' C12 O6 52.4(10)
O6' C12 O3 119.7(10)
O6 C12 O3 116.3(7)
O6' C12 C13 116.6(8)
O6 C12 C13 127.7(6)
O3 C12 C13 111.7(5)
C12 C13 H13A 109.5
C12 C13 H13B 109.5
H13A C13 H13B 109.5
C12 C13 H13C 109.5
H13A C13 H13C 109.5
H13B C13 H13C 109.5

loop_
_geom_bond_atom_site_label_1
_geom_bond_atom_site_label_2
_geom_bond_distance
Br1 C6 1.892(3)
Br2 C4 1.889(3)
O1 C8 1.370(5)
O1 C3 1.403(4)
O2 C10 1.351(5)
O2 C1 1.424(5)
O3 C12 1.332(6)
O3 C1 1.416(5)
O4 C8 1.180(5)
O5 C10 1.181(5)
O6 C12 1.231(7)
O6' C12 1.218(8)
C1 C2 1.505(5)
C1 H1 0.98
C2 C3 1.378(5)
C2 C7 1.397(5)
C3 C4 1.383(5)
C4 C5 1.378(5)
C5 C6 1.382(5)
C5 H5 0.93
C6 C7 1.380(5)
C7 H7 0.93
C8 C9 1.502(5)
C9 H9A 0.96
C9 H9B 0.96
C9 H9C 0.96
C10 C11 1.474(7)
C11 H11A 0.96
C11 H11B 0.96
C11 H11C 0.96
C12 C13 1.487(7)
C13 H13A 0.96
C13 H13B 0.96
C13 H13C 0.96

loop_
_geom_torsion_atom_site_label_1
_geom_torsion_atom_site_label_2
_geom_torsion_atom_site_label_3
_geom_torsion_atom_site_label_4
_geom_torsion
C12 O3 C1 O2 -126.7(4)
C12 O3 C1 C2 117.0(4)
C10 O2 C1 O3 111.8(3)
C10 O2 C1 C2 -130.0(3)
O3 C1 C2 C3 -153.2(3)
O2 C1 C2 C3 92.0(4)
O3 C1 C2 C7 28.8(5)
O2 C1 C2 C7 -86.0(4)
C7 C2 C3 C4 1.3(6)
C1 C2 C3 C4 -176.7(4)
C7 C2 C3 O1 -172.9(3)
C1 C2 C3 O1 9.1(5)
C8 O1 C3 C2 -103.7(4)
C8 O1 C3 C4 82.1(4)
C2 C3 C4 C5 -1.0(6)
O1 C3 C4 C5 173.1(3)
C2 C3 C4 Br2 179.5(3)
O1 C3 C4 Br2 -6.4(5)
C3 C4 C5 C6 -0.3(6)
Br2 C4 C5 C6 179.2(3)
C4 C5 C6 C7 1.3(6)
C4 C5 C6 Br1 -177.5(3)
C5 C6 C7 C2 -1.0(6)
Br1 C6 C7 C2 177.8(3)
C3 C2 C7 C6 -0.3(6)
C1 C2 C7 C6 177.7(4)
C3 O1 C8 O4 6.0(5)
C3 O1 C8 C9 -173.8(3)
C1 O2 C10 O5 0.0(6)
C1 O2 C10 C11 178.6(4)
C1 O3 C12 O6' 36.7(18)
C1 O3 C12 O6 -23.2(11)
C1 O3 C12 C13 178.2(4)
